data_2213683
loop_
_publ_author_name
'Kasthuri Balasubramani'
'Packianathan Thomas Muthiah'
'Daniel E. Lynch'

_publ_section_title
;
 Hydrogen-bonding patterns in pyrimethamine tetrafluoroborate
;
_journal_coeditor_code BT2329
_journal_issue 6
_journal_name_full 'Acta Crystallographica Section E'
_journal_page_first o2966
_journal_page_last o2966
_journal_paper_doi 10.1107/S1600536807015656
_journal_volume 63
_journal_year 2007
_chemical_formula_iupac 'C12 H14 Cl N4 +, B F4 -'
_chemical_formula_moiety 'C12 H14 Cl N4 +, B F4 -'
_chemical_formula_sum 'C12 H14 B Cl F4 N4'
_chemical_formula_weight 336.53
_chemical_name_common 'Pyrimethamine tetrafluoroborate'
_chemical_name_systematic
;
 2,4-diamino-5-(p-chlorophenyl)-6-ethylpyrimidinium tetrafluoridoborate
;
_space_group_IT_number 14
_symmetry_cell_setting monoclinic
_symmetry_space_group_name_Hall '-P 2ybc'
_symmetry_space_group_name_H-M 'P 1 21/c 1'
_atom_sites_solution_hydrogens geom
_atom_sites_solution_primary direct
_atom_sites_solution_secondary difmap
_cell_angle_alpha 90
_cell_angle_beta 97.326(2)
_cell_angle_gamma 90
_cell_formula_units_Z 4
_cell_length_a 8.3042(2)
_cell_length_b 13.2529(4)
_cell_length_c 13.7368(4)
_cell_measurement_reflns_used 3445
_cell_measurement_temperature 120
_cell_measurement_theta_max 27.6
_cell_measurement_theta_min 2.1
_cell_volume 1499.46(7)
_computing_cell_refinement 'DENZO (Otwinowski & Minor, 1997) and COLLECT'
_computing_data_collection 'COLLECT (Hooft, 1998)'
_computing_data_reduction 'DENZO and COLLECT'
_computing_molecular_graphics 'PLATON (Spek, 2003)'
_computing_publication_material PLATON
_computing_structure_refinement 'SHELXL97 (Sheldrick, 1997)'
_computing_structure_solution 'SHELXS97 (Sheldrick, 1997)'
_diffrn_ambient_temperature 120(2)
_diffrn_detector_area_resol_mean 9.091
_diffrn_measured_fraction_theta_full 0.991
_diffrn_measured_fraction_theta_max 0.991
_diffrn_measurement_device_type 'Bruker--Nonius KappaCCD'
_diffrn_measurement_method '\f&\w scans'
_diffrn_radiation_monochromator graphite
_diffrn_radiation_source 'Bruker--Nonius FR591 rotating anode'
_diffrn_radiation_type MoK\a
_diffrn_radiation_wavelength 0.71073
_diffrn_reflns_av_R_equivalents 0.0326
_diffrn_reflns_av_sigmaI/netI 0.0368
_diffrn_reflns_limit_h_max 10
_diffrn_reflns_limit_h_min -10
_diffrn_reflns_limit_k_max 17
_diffrn_reflns_limit_k_min -16
_diffrn_reflns_limit_l_max 15
_diffrn_reflns_limit_l_min -17
_diffrn_reflns_number 13025
_diffrn_reflns_reduction_process ' ?'
_diffrn_reflns_theta_full 27.58
_diffrn_reflns_theta_max 27.58
_diffrn_reflns_theta_min 2.14
_diffrn_standards_interval_count 100
_diffrn_standards_interval_time 60
_diffrn_standards_number 1
_exptl_absorpt_coefficient_mu 0.298
_exptl_absorpt_correction_T_max 0.957
_exptl_absorpt_correction_T_min 0.929
_exptl_absorpt_correction_type multi-scan
_exptl_absorpt_process_details '(SADABS; Sheldrick, 2003)'
_exptl_crystal_colour colourless
_exptl_crystal_density_diffrn 1.491
_exptl_crystal_density_method 'Not Measured'
_exptl_crystal_description Block
_exptl_crystal_F_000 688
_exptl_crystal_size_max 0.25
_exptl_crystal_size_mid 0.20
_exptl_crystal_size_min 0.15
_refine_diff_density_max 0.512
_refine_diff_density_min -0.439
_refine_ls_extinction_method none
_refine_ls_goodness_of_fit_ref 1.069
_refine_ls_hydrogen_treatment constr
_refine_ls_matrix_type full
_refine_ls_number_parameters 200
_refine_ls_number_reflns 3436
_refine_ls_number_restraints 0
_refine_ls_restrained_S_all 1.069
_refine_ls_R_factor_all 0.0657
_refine_ls_R_factor_gt 0.0445
_refine_ls_shift/su_max 0.000
_refine_ls_shift/su_mean 0.000
_refine_ls_structure_factor_coef Fsqd
_refine_ls_weighting_details 'calc w=1/[\s^2^(Fo^2^)+(0.0697P)^2^+0.5139P] where P=(Fo^2^+2Fc^2^)/3'
_refine_ls_weighting_scheme calc
_refine_ls_wR_factor_gt 0.1149
_refine_ls_wR_factor_ref 0.1264
_reflns_number_gt 2654
_reflns_number_total 3436
_reflns_threshold_expression I>2\s(I)
_cod_data_source_file bt2329.cif
_cod_data_source_block I
_cod_depositor_comments
;
The following automatic conversions were performed:
'_symmetry_cell_setting' value 'Monoclinic' changed to 'monoclinic'
according to '/home/saulius/struct/CIF-dictionaries/cif_core.dic'
dictionary named 'cif_core.dic' version 2.4.1 from 2010-06-29.

Automatic conversion script
Id: cif_fix_enum 1527 2010-12-29 10:47:43Z saulius 

The following automatic conversions were performed:

'_symmetry_cell_setting' value 'Monoclinic' changed to 'monoclinic'
according to /home/saulius/struct/CIF-dictionaries/cif_core.dic
dictionary named 'cif_core.dic' version 2.4.1 from 2010-06-29.

Automatic conversion script
Id: cif_fix_values 1715 2011-07-08 13:25:40Z adriana 
;
_cod_original_sg_symbol_H-M 'P 21/c'
_cod_database_code 2213683
_cod_database_fobs_code 2213683

loop_
_symmetry_equiv_pos_as_xyz
x,y,z
-x,1/2+y,1/2-z
-x,-y,-z
x,1/2-y,1/2+z

loop_
_atom_site_aniso_label
_atom_site_aniso_U_11
_atom_site_aniso_U_22
_atom_site_aniso_U_33
_atom_site_aniso_U_12
_atom_site_aniso_U_13
_atom_site_aniso_U_23
Cl1 0.0249(3) 0.0522(3) 0.0218(3) -0.0043(2) -0.0031(2) 0.0113(2)
N1 0.0171(7) 0.0176(7) 0.0205(8) -0.0039(6) -0.0016(6) -0.0009(6)
N2 0.0238(8) 0.0214(7) 0.0215(8) -0.0038(6) -0.0051(6) 0.0029(6)
N3 0.0169(7) 0.0174(7) 0.0192(7) -0.0004(6) 0.0000(6) 0.0006(6)
N4 0.0220(8) 0.0178(7) 0.0199(8) -0.0042(6) -0.0026(6) 0.0027(6)
C2 0.0164(8) 0.0181(8) 0.0197(9) 0.0006(7) 0.0020(7) -0.0002(7)
C4 0.0155(8) 0.0165(8) 0.0185(8) 0.0018(6) 0.0033(6) -0.0009(6)
C5 0.0167(8) 0.0169(8) 0.0174(8) 0.0009(6) 0.0030(7) 0.0005(6)
C6 0.0167(8) 0.0171(8) 0.0194(8) 0.0016(6) 0.0039(7) 0.0014(6)
C7 0.0235(9) 0.0196(8) 0.0237(9) -0.0036(7) 0.0023(7) 0.0029(7)
C8 0.0388(11) 0.0187(9) 0.0359(11) -0.0012(8) 0.0069(9) 0.0018(8)
C9 0.0169(8) 0.0174(8) 0.0191(9) -0.0028(6) 0.0018(7) 0.0028(7)
C10 0.0231(9) 0.0231(9) 0.0221(9) 0.0010(7) 0.0031(7) -0.0004(7)
C11 0.0207(9) 0.0249(9) 0.0274(10) 0.0020(7) 0.0009(7) 0.0053(8)
C12 0.0190(9) 0.0299(10) 0.0198(9) -0.0062(7) 0.0003(7) 0.0072(7)
C13 0.0228(9) 0.0285(9) 0.0173(9) -0.0053(8) 0.0040(7) -0.0001(7)
C14 0.0197(9) 0.0218(8) 0.0228(9) -0.0008(7) 0.0039(7) 0.0009(7)
F1 0.0239(6) 0.0281(6) 0.0297(6) -0.0050(4) -0.0072(5) -0.0034(5)
F2 0.0286(7) 0.0495(9) 0.1086(14) 0.0075(6) 0.0004(8) -0.0334(9)
F3 0.0533(8) 0.0382(7) 0.0464(9) -0.0196(6) 0.0009(7) 0.0058(6)
F4 0.0515(8) 0.0565(9) 0.0311(7) -0.0261(7) -0.0013(6) -0.0129(6)
B1 0.0215(10) 0.0245(10) 0.0280(12) -0.0011(8) -0.0001(9) -0.0071(9)

loop_
_atom_site_type_symbol
_atom_site_label
_atom_site_fract_x
_atom_site_fract_y
_atom_site_fract_z
_atom_site_U_iso_or_equiv
_atom_site_thermal_displace_type
_atom_site_refinement_flags
_atom_site_occupancy
Cl Cl1 0.20890(6) 0.30756(4) -0.01027(3) 0.0335(2) Uani . 1.000
N N1 0.81272(17) 0.24830(10) 0.51009(10) 0.0187(4) Uani . 1.000
N N2 0.86615(18) 0.13132(11) 0.63404(11) 0.0229(4) Uani . 1.000
N N3 0.67182(17) 0.09490(11) 0.50368(11) 0.0180(4) Uani . 1.000
N N4 0.47915(17) 0.06149(11) 0.37458(11) 0.0204(4) Uani . 1.000
C C2 0.7825(2) 0.15724(13) 0.54826(13) 0.0181(5) Uani . 1.000
C C4 0.5906(2) 0.12414(12) 0.41709(12) 0.0167(5) Uani . 1.000
C C5 0.6199(2) 0.21960(12) 0.37222(13) 0.0169(5) Uani . 1.000
C C6 0.7337(2) 0.28059(12) 0.42153(13) 0.0176(5) Uani . 1.000
C C7 0.7823(2) 0.38326(13) 0.39047(14) 0.0223(5) Uani . 1.000
C C8 0.7174(3) 0.46708(14) 0.45136(16) 0.0309(6) Uani . 1.000
C C9 0.5242(2) 0.24697(13) 0.27664(12) 0.0178(5) Uani . 1.000
C C10 0.4071(2) 0.32305(14) 0.27008(14) 0.0227(5) Uani . 1.000
C C11 0.3121(2) 0.34435(14) 0.18187(14) 0.0245(5) Uani . 1.000
C C12 0.3328(2) 0.28714(14) 0.09990(14) 0.0231(5) Uani . 1.000
C C13 0.4498(2) 0.21222(14) 0.10388(13) 0.0227(5) Uani . 1.000
C C14 0.5453(2) 0.19232(13) 0.19203(14) 0.0213(5) Uani . 1.000
F F1 1.15948(13) 0.43382(8) 0.76949(8) 0.0282(3) Uani . 1.000
F F2 0.88796(16) 0.45512(11) 0.73877(14) 0.0630(6) Uani . 1.000
F F3 0.99045(17) 0.29803(9) 0.77354(10) 0.0464(5) Uani . 1.000
F F4 1.01944(16) 0.37203(10) 0.62986(9) 0.0469(5) Uani . 1.000
B B1 1.0123(3) 0.38982(16) 0.73014(16) 0.0249(6) Uani . 1.000
H H1 0.88350 0.28720 0.54220 0.0220 Uiso R 1.000
H H2A 0.84830 0.07420 0.66040 0.0270 Uiso R 1.000
H H2B 0.93790 0.17170 0.66300 0.0270 Uiso R 1.000
H H4A 0.46140 0.00510 0.40230 0.0240 Uiso R 1.000
H H4B 0.42440 0.07710 0.31920 0.0240 Uiso R 1.000
H H7A 0.74150 0.39330 0.32180 0.0270 Uiso R 1.000
H H7B 0.89980 0.38730 0.39720 0.0270 Uiso R 1.000
H H8A 0.60080 0.46580 0.44200 0.0460 Uiso R 1.000
H H8B 0.75460 0.53130 0.43080 0.0460 Uiso R 1.000
H H8C 0.75580 0.45680 0.51960 0.0460 Uiso R 1.000
H H10 0.39250 0.36010 0.32580 0.0270 Uiso R 1.000
H H11 0.23590 0.39610 0.17780 0.0290 Uiso R 1.000
H H13 0.46410 0.17560 0.04790 0.0270 Uiso R 1.000
H H14 0.62410 0.14220 0.19500 0.0260 Uiso R 1.000

loop_
_atom_type_symbol
_atom_type_description
_atom_type_scat_dispersion_real
_atom_type_scat_dispersion_imag
_atom_type_scat_source
N N 0.0061 0.0033 'International Tables Vol C Tables 4.2.6.8 and 6.1.1.4'
F F 0.0171 0.0103 'International Tables Vol C Tables 4.2.6.8 and 6.1.1.4'
Cl Cl 0.1484 0.1585 'International Tables Vol C Tables 4.2.6.8 and 6.1.1.4'
B B 0.0013 0.0007 'International Tables Vol C Tables 4.2.6.8 and 6.1.1.4'
H H 0.0000 0.0000 'International Tables Vol C Tables 4.2.6.8 and 6.1.1.4'
C C 0.0033 0.0016 'International Tables Vol C Tables 4.2.6.8 and 6.1.1.4'

loop_
_geom_angle_atom_site_label_1
_geom_angle_atom_site_label_2
_geom_angle_atom_site_label_3
_geom_angle
_geom_angle_publ_flag
C2 N1 C6 121.99(14) no
C2 N3 C4 117.90(15) no
C2 N1 H1 118.99 no
C6 N1 H1 119.02 no
C2 N2 H2A 120.01 no
C2 N2 H2B 120.03 no
H2A N2 H2B 119.97 no
H4A N4 H4B 119.96 no
C4 N4 H4A 119.99 no
C4 N4 H4B 120.04 no
N1 C2 N3 121.94(16) no
N2 C2 N3 119.97(16) no
N1 C2 N2 118.09(15) no
N3 C4 N4 116.91(15) no
N3 C4 C5 122.49(15) no
N4 C4 C5 120.59(15) no
C4 C5 C6 117.00(16) no
C4 C5 C9 119.35(15) no
C6 C5 C9 123.64(15) no
N1 C6 C5 118.66(15) no
N1 C6 C7 114.81(14) no
C5 C6 C7 126.52(16) no
C6 C7 C8 112.20(15) no
C5 C9 C10 121.44(15) no
C5 C9 C14 119.78(15) no
C10 C9 C14 118.70(16) no
C9 C10 C11 121.13(17) no
C10 C11 C12 118.84(16) no
Cl1 C12 C11 120.05(14) no
Cl1 C12 C13 118.68(14) no
C11 C12 C13 121.26(17) no
C12 C13 C14 119.42(17) no
C9 C14 C13 120.60(16) no
C6 C7 H7A 109.18 no
C6 C7 H7B 109.12 no
C8 C7 H7A 109.18 no
C8 C7 H7B 109.16 no
H7A C7 H7B 107.91 no
C7 C8 H8A 109.48 no
C7 C8 H8B 109.51 no
C7 C8 H8C 109.54 no
H8A C8 H8B 109.45 no
H8A C8 H8C 109.37 no
H8B C8 H8C 109.49 no
C9 C10 H10 119.41 no
C11 C10 H10 119.46 no
C10 C11 H11 120.60 no
C12 C11 H11 120.56 no
C12 C13 H13 120.29 no
C14 C13 H13 120.28 no
C9 C14 H14 119.69 no
C13 C14 H14 119.71 no
F1 B1 F2 109.61(16) no
F1 B1 F3 110.97(17) no
F1 B1 F4 107.73(17) no
F2 B1 F3 112.33(19) no
F2 B1 F4 108.57(18) no
F3 B1 F4 107.48(16) no

loop_
_geom_bond_atom_site_label_1
_geom_bond_atom_site_label_2
_geom_bond_distance
_geom_bond_publ_flag
Cl1 C12 1.7393(19) no
F1 B1 1.399(3) no
F2 B1 1.364(3) no
F3 B1 1.377(2) no
F4 B1 1.406(3) no
N1 C6 1.375(2) no
N1 C2 1.352(2) no
N2 C2 1.334(2) no
N3 C2 1.326(2) no
N3 C4 1.347(2) no
N4 C4 1.323(2) no
N1 H1 0.8601 no
N2 H2A 0.8601 no
N2 H2B 0.8598 no
N4 H4A 0.8600 no
N4 H4B 0.8603 no
C4 C5 1.441(2) no
C5 C9 1.490(2) no
C5 C6 1.357(2) no
C6 C7 1.497(2) no
C7 C8 1.529(3) no
C9 C10 1.396(2) no
C9 C14 1.399(2) no
C10 C11 1.388(3) no
C11 C12 1.386(3) no
C12 C13 1.385(3) no
C13 C14 1.386(3) no
C7 H7A 0.9700 no
C7 H7B 0.9698 no
C8 H8A 0.9605 no
C8 H8B 0.9601 no
C8 H8C 0.9606 no
C10 H10 0.9302 no
C11 H11 0.9300 no
C13 H13 0.9297 no
C14 H14 0.9297 no

loop_
_geom_contact_atom_site_label_1
_geom_contact_atom_site_label_2
_geom_contact_distance
_geom_contact_site_symmetry_2
_geom_contact_publ_flag
Cl1 F3 3.2791(14) 1_454 no
Cl1 N1 3.4183(15) 4_454 no
Cl1 N4 3.3846(15) 4_554 no
Cl1 C4 3.5593(17) 4_554 no
Cl1 H1 3.1457 4_454 no
F1 N4 2.8561(18) 4_655 no
F1 C7 3.348(2) 3_766 no
F1 N2 2.9537(18) 2_756 no
F3 C6 3.297(2) 4_555 no
F3 Cl1 3.2791(14) 1_656 no
F3 N2 3.019(2) . no
F4 C8 3.345(3) 3_766 no
F4 N1 2.7609(19) . no
F1 H2A 2.0997 2_756 no
F1 H7A 2.7859 3_766 no
F1 H4B 2.2235 4_655 no
F2 H11 2.5612 3_666 no
F2 H14 2.5476 4_555 no
F3 H2B 2.2650 . no
F4 H1 1.9083 . no
F4 H2B 2.7916 . no
F4 H8B 2.5011 3_766 no
F4 H8C 2.7393 . no
N1 Cl1 3.4183(15) 4_655 no
N1 F4 2.7609(19) . no
N2 F3 3.019(2) . no
N2 F1 2.9537(18) 2_746 no
N3 N4 3.033(2) 3_656 no
N4 Cl1 3.3846(15) 4_555 no
N4 N3 3.033(2) 3_656 no
N4 C14 3.154(2) . no
N4 F1 2.8561(18) 4_454 no
N1 H8C 2.8092 . no
N2 H7A 2.9174 4_555 no
N3 H4A 2.2389 3_656 no
C2 C14 3.570(2) 4_555 no
C2 C13 3.428(2) 4_555 no
C4 Cl1 3.5593(17) 4_555 no
C6 F3 3.297(2) 4_554 no
C7 C10 3.430(2) . no
C7 F1 3.348(2) 3_766 no
C8 F4 3.345(3) 3_766 no
C8 C13 3.576(3) 2_655 no
C10 C7 3.430(2) . no
C13 C8 3.576(3) 2_645 no
C13 C2 3.428(2) 4_554 no
C14 C2 3.570(2) 4_554 no
C14 N4 3.154(2) . no
C2 H4A 3.0892 3_656 no
C4 H4A 3.0901 3_656 no
C6 H13 3.0584 4_555 no
C8 H1 2.9502 . no
C9 H4B 2.4941 . no
C9 H7A 2.6677 . no
C10 H7A 2.9291 . no
C11 H2B 3.0924 4_454 no
C13 H8B 2.9412 2_645 no
C14 H4B 2.6151 . no
B1 H2A 3.0213 2_756 no
B1 H1 2.9924 . no
H1 C8 2.9502 . no
H1 B1 2.9924 . no
H1 F4 1.9083 . no
H1 Cl1 3.1457 4_655 no
H1 H2B 2.2604 . no
H1 H7B 2.4113 . no
H1 H8C 2.4878 . no
H2A B1 3.0213 2_746 no
H2A H7A 2.5277 4_555 no
H2A F1 2.0997 2_746 no
H2B F3 2.2650 . no
H2B F4 2.7916 . no
H2B H1 2.2604 . no
H2B C11 3.0924 4_655 no
H4A C2 3.0892 3_656 no
H4A C4 3.0901 3_656 no
H4A N3 2.2389 3_656 no
H4B C9 2.4941 . no
H4B C14 2.6151 . no
H4B F1 2.2235 4_454 no
H7A N2 2.9174 4_554 no
H7A C9 2.6677 . no
H7A H2A 2.5277 4_554 no
H7A F1 2.7859 3_766 no
H7A C10 2.9291 . no
H7B H1 2.4113 . no
H8B C13 2.9412 2_655 no
H8B F4 2.5011 3_766 no
H8C F4 2.7393 . no
H8C N1 2.8092 . no
H8C H1 2.4878 . no
H11 F2 2.5612 3_666 no
H13 C6 3.0584 4_554 no
H14 F2 2.5476 4_554 no

loop_
_geom_hbond_atom_site_label_D
_geom_hbond_atom_site_label_H
_geom_hbond_atom_site_label_A
_geom_hbond_site_symmetry_A
_geom_hbond_distance_DH
_geom_hbond_distance_HA
_geom_hbond_distance_DA
_geom_hbond_angle_DHA
_geom_hbond_publ_flag
N1 H1 F4 . 0.86 1.91 2.7609(19) 171 yes
N2 H2A F1 2_746 0.86 2.10 2.9537(18) 172 yes
N2 H2B F3 . 0.86 2.27 3.019(2) 146 yes
N4 H4A N3 3_656 0.86 2.24 3.033(2) 154 yes
N4 H4B F1 4_454 0.86 2.22 2.8561(18) 130 yes
C8 H8B F4 3_766 0.96 2.50 3.345(3) 147 yes
C14 H14 F2 4_554 0.93 2.55 3.444(2) 162 yes

loop_
_geom_torsion_atom_site_label_1
_geom_torsion_atom_site_label_2
_geom_torsion_atom_site_label_3
_geom_torsion_atom_site_label_4
_geom_torsion
_geom_torsion_publ_flag
C6 N1 C2 N2 179.16(15) no
C6 N1 C2 N3 -1.8(3) no
C2 N1 C6 C5 1.3(2) no
C2 N1 C6 C7 -179.94(15) no
C4 N3 C2 N1 1.1(2) no
C4 N3 C2 N2 -179.85(15) no
C2 N3 C4 N4 -179.05(15) no
C2 N3 C4 C5 0.0(2) no
N4 C4 C5 C9 -0.5(2) no
N3 C4 C5 C6 -0.4(2) no
N3 C4 C5 C9 -179.53(15) no
N4 C4 C5 C6 178.56(16) no
C9 C5 C6 N1 178.87(15) no
C9 C5 C6 C7 0.2(3) no
C4 C5 C9 C10 109.79(19) no
C4 C5 C6 C7 -178.82(16) no
C4 C5 C6 N1 -0.2(2) no
C4 C5 C9 C14 -66.9(2) no
C6 C5 C9 C10 -69.2(2) no
C6 C5 C9 C14 114.1(2) no
C5 C6 C7 C8 106.3(2) no
N1 C6 C7 C8 -72.4(2) no
C5 C9 C10 C11 -176.36(16) no
C14 C9 C10 C11 0.4(3) no
C5 C9 C14 C13 175.67(16) no
C10 C9 C14 C13 -1.1(3) no
C9 C10 C11 C12 1.3(3) no
C10 C11 C12 C13 -2.4(3) no
C10 C11 C12 Cl1 176.78(14) no
C11 C12 C13 C14 1.6(3) no
Cl1 C12 C13 C14 -177.51(14) no
C12 C13 C14 C9 0.1(3) no

loop_
_cod_related_entry_id
_cod_related_entry_database
_cod_related_entry_code
1 ChemSpider 21124508
